data_7132518
loop_
_publ_author_name
'Mondal, Rahul'
'Evans, Matthew J.'
'Nguyen, Dat T.'
'Rajeshkumar, Thayalan'
'Maron, Laurent'
'Jones, Cameron'

_publ_section_title
;
 Steric control of Mg-Mg bond formation <i>vs.</i> N<sub>2</sub>
 activation in the reduction of bulky magnesium diamide complexes.
;
_journal_issue 8
_journal_name_full 'Chemical communications (Cambridge, England)'
_journal_page_first 1016
_journal_page_last 1019
_journal_paper_doi 10.1039/d3cc05787a
_journal_volume 60
_journal_year 2024
_chemical_formula_sum 'C130 H162 K2 Mg2 N4 O4'
_chemical_formula_weight 1971.45
_space_group_crystal_system monoclinic
_space_group_IT_number 15
_space_group_name_Hall '-C 2yc'
_space_group_name_H-M_alt 'C 1 2/c 1'
_atom_sites_solution_hydrogens geom
_audit_creation_method SHELXL-2018/3
_audit_update_record
;
2023-11-22 deposited with the CCDC.	2023-12-19 downloaded from the CCDC.
;
_cell_angle_alpha 90
_cell_angle_beta 144.652(8)
_cell_angle_gamma 90
_cell_formula_units_Z 4
_cell_length_a 58.863(2)
_cell_length_b 9.92670(10)
_cell_length_c 34.1523(12)
_cell_measurement_reflns_used 38614
_cell_measurement_temperature 123.01(10)
_cell_measurement_theta_max 79.1520
_cell_measurement_theta_min 4.4290
_cell_volume 11545(2)
_computing_structure_refinement 'SHELXL-2018/3 (Sheldrick, 2018)'
_computing_structure_solution 'SHELXT 2018/2 (Sheldrick, 2018)'
_diffrn_ambient_temperature 123.01(10)
_diffrn_detector 'Hybrid Pixel Array Detector'
_diffrn_detector_area_resol_mean 10.0000
_diffrn_detector_type HyPix
_diffrn_measured_fraction_theta_full 1.000
_diffrn_measured_fraction_theta_max 0.978
_diffrn_measurement_device_type 'XtaLAB Synergy, Dualflex, HyPix'
_diffrn_measurement_method 'w/ scans'
_diffrn_radiation_probe x-ray
_diffrn_radiation_type CuK\a
_diffrn_radiation_wavelength 1.54184
_diffrn_reflns_av_R_equivalents 0.0855
_diffrn_reflns_av_unetI/netI 0.0408
_diffrn_reflns_Laue_measured_fraction_full 1.000
_diffrn_reflns_Laue_measured_fraction_max 0.978
_diffrn_reflns_limit_h_max 72
_diffrn_reflns_limit_h_min -74
_diffrn_reflns_limit_k_max 12
_diffrn_reflns_limit_k_min -12
_diffrn_reflns_limit_l_max 43
_diffrn_reflns_limit_l_min -42
_diffrn_reflns_number 110724
_diffrn_reflns_point_group_measured_fraction_full 1.000
_diffrn_reflns_point_group_measured_fraction_max 0.978
_diffrn_reflns_theta_full 67.684
_diffrn_reflns_theta_max 80.208
_diffrn_reflns_theta_min 4.476
_diffrn_source 'micro-focus sealed X-ray tube'
_diffrn_source_type 'PhotonJet (Cu) X-ray Source'
_exptl_absorpt_coefficient_mu 1.238
_exptl_absorpt_correction_T_max 1.00000
_exptl_absorpt_correction_T_min 0.38783
_exptl_absorpt_correction_type multi-scan
_exptl_absorpt_process_details
;
CrysAlisPro 1.171.42.70a (Rigaku Oxford Diffraction, 2022)
Empirical absorption correction using spherical harmonics,
implemented in SCALE3 ABSPACK scaling algorithm.
;
_exptl_crystal_colour colourless
_exptl_crystal_density_diffrn 1.134
_exptl_crystal_description block
_exptl_crystal_F_000 4256
_exptl_crystal_size_max 0.127
_exptl_crystal_size_mid 0.062
_exptl_crystal_size_min 0.042
_refine_diff_density_max 0.319
_refine_diff_density_min -0.379
_refine_diff_density_rms 0.045
_refine_ls_extinction_method none
_refine_ls_goodness_of_fit_ref 1.057
_refine_ls_hydrogen_treatment constr
_refine_ls_matrix_type full
_refine_ls_number_parameters 711
_refine_ls_number_reflns 12367
_refine_ls_number_restraints 250
_refine_ls_restrained_S_all 1.054
_refine_ls_R_factor_all 0.0532
_refine_ls_R_factor_gt 0.0468
_refine_ls_shift/su_max 0.001
_refine_ls_shift/su_mean 0.000
_refine_ls_structure_factor_coef Fsqd
_refine_ls_weighting_details 'w=1/[\s^2^(Fo^2^)+(0.0452P)^2^+12.8323P] where P=(Fo^2^+2Fc^2^)/3'
_refine_ls_weighting_scheme calc
_refine_ls_wR_factor_gt 0.1127
_refine_ls_wR_factor_ref 0.1165
_reflns_Friedel_coverage 0.000
_reflns_number_gt 11057
_reflns_number_total 12367
_reflns_threshold_expression 'I > 2\s(I)'
_cod_data_source_file d3cc05787a2.cif
_cod_data_source_block cj1634
_cod_depositor_comments 'Adding full bibliography for 7132515--7132520.cif.'
_cod_original_cell_volume 11545.2(14)
_cod_original_sg_symbol_H-M 'C 2/c'
_cod_database_code 7132518
_shelx_shelxl_version_number 2018/3
_shelx_space_group_comment
;
The symmetry employed for this shelxl refinement is uniquely defined
by the following loop, which should always be used as a source of
symmetry information in preference to the above space-group names.
They are only intended as comments.
;

loop_
_space_group_symop_operation_xyz
'x, y, z'
'-x, y, -z+1/2'
'x+1/2, y+1/2, z'
'-x+1/2, y+1/2, -z+1/2'
'-x, -y, -z'
'x, -y, z-1/2'
'-x+1/2, -y+1/2, -z'
'x+1/2, -y+1/2, z-1/2'

loop_
_atom_site_label
_atom_site_type_symbol
_atom_site_fract_x
_atom_site_fract_y
_atom_site_fract_z
_atom_site_U_iso_or_equiv
_atom_site_adp_type
_atom_site_occupancy
_atom_site_site_symmetry_order
_atom_site_calc_flag
_atom_site_refinement_flags_posn
_atom_site_refinement_flags_adp
_atom_site_refinement_flags_occupancy
_atom_site_disorder_assembly
_atom_site_disorder_group
K1 K 0.44857(2) 0.92132(4) 0.74036(2) 0.02706(9) Uani 1 1 d . . . . .
Mg1 Mg 0.40900(2) 0.82173(5) 0.57070(2) 0.01977(11) Uani 1 1 d . . . . .
O1 O 0.36011(3) 0.74182(10) 0.47553(5) 0.0192(2) Uani 1 1 d . . . . .
O2 O 0.44521(3) 0.81463(13) 0.66399(5) 0.0276(2) Uani 1 1 d . . . . .
N1 N 0.43184(3) 0.77167(13) 0.54937(6) 0.0191(2) Uani 1 1 d . . . . .
N2 N 0.36511(3) 0.91879(13) 0.53823(6) 0.0212(3) Uani 1 1 d . . . . .
C3 C 0.49918(4) 0.68263(15) 0.64275(7) 0.0194(3) Uani 1 1 d . . . . .
C2 C 0.47110(4) 0.77862(14) 0.59043(7) 0.0176(3) Uani 1 1 d . . . . .
C17 C 0.36482(4) 0.71396(15) 0.44203(7) 0.0190(3) Uani 1 1 d . . . . .
C37 C 0.38923(4) 1.11593(16) 0.60785(7) 0.0213(3) Uani 1 1 d . . . . .
C7 C 0.48331(4) 0.87912(15) 0.58093(7) 0.0193(3) Uani 1 1 d . . . . .
C28 C 0.32789(4) 0.89702(15) 0.47117(7) 0.0199(3) Uani 1 1 d . . . . .
C1 C 0.48343(4) 0.81466(16) 0.72046(7) 0.0216(3) Uani 1 1 d . . . . .
C4 C 0.53744(4) 0.68757(16) 0.68179(7) 0.0220(3) Uani 1 1 d . . . . .
H4 H 0.555978 0.623033 0.716803 0.026 Uiso 1 1 calc R U . . .
C24 C 0.29042(4) 0.77249(16) 0.36776(7) 0.0226(3) Uani 1 1 d . . . . .
C36 C 0.36856(4) 0.99251(15) 0.57830(7) 0.0203(3) Uani 1 1 d . . . . .
C6 C 0.52198(4) 0.87938(15) 0.62130(7) 0.0212(3) Uani 1 1 d . . . . .
H6 H 0.529687 0.947580 0.614194 0.025 Uiso 1 1 calc R U . . .
C40 C 0.35911(4) 1.01593(16) 0.63529(7) 0.0230(3) Uani 1 1 d . . . . .
H40 H 0.348511 0.982189 0.644175 0.028 Uiso 1 1 calc R U . . .
C20 C 0.37738(5) 0.66166(16) 0.38240(8) 0.0239(3) Uani 1 1 d . . . . .
C19 C 0.40891(4) 0.69803(15) 0.45069(7) 0.0222(3) Uani 1 1 d . . . . .
H19 H 0.434553 0.701997 0.475860 0.027 Uiso 1 1 calc R U . . .
C18 C 0.40360(4) 0.72893(15) 0.48313(7) 0.0195(3) Uani 1 1 d . . . . .
C14 C 0.45498(4) 0.98865(16) 0.52784(7) 0.0238(3) Uani 1 1 d . . . . .
H14 H 0.427726 0.952448 0.492318 0.029 Uiso 1 1 calc R U . . .
C22 C 0.33265(4) 0.67967(15) 0.37445(7) 0.0216(3) Uani 1 1 d . . . . .
C25 C 0.25607(4) 0.83736(17) 0.33223(7) 0.0265(3) Uani 1 1 d . . . . .
H25 H 0.231818 0.818962 0.285474 0.032 Uiso 1 1 calc R U . . .
C29 C 0.32442(4) 0.80339(15) 0.43564(7) 0.0197(3) Uani 1 1 d . . . . .
C8 C 0.48680(4) 0.56609(15) 0.65132(8) 0.0228(3) Uani 1 1 d . . . . .
H8 H 0.465037 0.598377 0.637984 0.027 Uiso 1 1 calc R U . . .
C39 C 0.37925(4) 1.13799(16) 0.66433(7) 0.0227(3) Uani 1 1 d . . . . .
C41 C 0.35383(4) 0.94087(16) 0.59359(7) 0.0218(3) Uani 1 1 d . . . . .
C38 C 0.39453(4) 1.18467(16) 0.65060(7) 0.0235(3) Uani 1 1 d . . . . .
H38 H 0.409098 1.266285 0.671016 0.028 Uiso 1 1 calc R U . . .
C42 C 0.40668(4) 1.17758(16) 0.59540(8) 0.0246(3) Uani 1 1 d . . . . .
H42 H 0.398207 1.121579 0.560655 0.030 Uiso 1 1 calc R U . . .
C5 C 0.54953(4) 0.78352(16) 0.67142(7) 0.0223(3) Uani 1 1 d . . . . .
C48 C 0.33481(5) 0.80184(17) 0.56856(8) 0.0265(3) Uani 1 1 d . . . . .
H48 H 0.320211 0.788489 0.522921 0.032 Uiso 1 1 calc R U . . .
C26 C 0.25717(4) 0.92810(17) 0.36471(8) 0.0274(3) Uani 1 1 d . . . . .
C45 C 0.38405(5) 1.21963(17) 0.70853(8) 0.0266(3) Uani 1 1 d . . . . .
H45 H 0.370117 1.170636 0.710420 0.032 Uiso 1 1 calc R U . . .
C9 C 0.47036(5) 0.45442(17) 0.60191(9) 0.0294(3) Uani 1 1 d . . . . .
H9A H 0.490968 0.422733 0.613107 0.044 Uiso 1 1 calc R U . . .
H9B H 0.448304 0.489781 0.555608 0.044 Uiso 1 1 calc R U . . .
H9C H 0.461279 0.379315 0.605431 0.044 Uiso 1 1 calc R U . . .
C44 C 0.45153(5) 1.17350(18) 0.66056(8) 0.0292(3) Uani 1 1 d . . . . .
H44A H 0.462573 1.210831 0.651900 0.044 Uiso 1 1 calc R U . . .
H44B H 0.460268 1.080046 0.675962 0.044 Uiso 1 1 calc R U . . .
H44C H 0.460494 1.226990 0.695554 0.044 Uiso 1 1 calc R U . . .
C47 C 0.42726(5) 1.23218(19) 0.78087(8) 0.0324(4) Uani 1 1 d . . . . .
H47A H 0.438467 1.142120 0.800267 0.049 Uiso 1 1 calc R U . . .
H47B H 0.429363 1.283079 0.808318 0.049 Uiso 1 1 calc R U . . .
H47C H 0.441654 1.279392 0.780382 0.049 Uiso 1 1 calc R U . . .
C27 C 0.29275(4) 0.95907(17) 0.43316(7) 0.0251(3) Uani 1 1 d . . . . .
H27 H 0.293081 1.023342 0.454228 0.030 Uiso 1 1 calc R U . . .
C23 C 0.29245(4) 0.66820(17) 0.33765(7) 0.0262(3) Uani 1 1 d . . . . .
C21 C 0.33958(4) 0.65402(16) 0.34445(7) 0.0240(3) Uani 1 1 d . . . . .
H21 H 0.318275 0.631223 0.297808 0.029 Uiso 1 1 calc R U . . .
C31 C 0.38428(5) 0.6380(2) 0.34881(9) 0.0330(4) Uani 1 1 d . . . . .
H31A H 0.412125 0.613310 0.383709 0.040 Uiso 1 1 calc R U . . .
H31B H 0.367825 0.561689 0.316793 0.040 Uiso 1 1 calc R U . . .
C10 C 0.51950(5) 0.51130(17) 0.72364(8) 0.0294(3) Uani 1 1 d . . . . .
H10A H 0.508863 0.440609 0.725667 0.044 Uiso 1 1 calc R U . . .
H10B H 0.530043 0.584491 0.754587 0.044 Uiso 1 1 calc R U . . .
H10C H 0.540529 0.473726 0.736926 0.044 Uiso 1 1 calc R U . . .
C33 C 0.28910(6) 0.52640(19) 0.35129(11) 0.0393(4) Uani 1 1 d . . . . .
H33A H 0.264055 0.518569 0.330017 0.059 Uiso 1 1 calc R U . . .
H33B H 0.310800 0.512432 0.400198 0.059 Uiso 1 1 calc R U . . .
H33C H 0.290334 0.458228 0.332298 0.059 Uiso 1 1 calc R U . . .
C11 C 0.59088(5) 0.7758(2) 0.71247(8) 0.0309(4) Uani 1 1 d . . . . .
H11 H 0.609629 0.767427 0.761230 0.037 Uiso 1 1 calc R U . . .
C50 C 0.36655(5) 0.69315(18) 0.61528(9) 0.0342(4) Uani 1 1 d . . . . .
H50A H 0.384865 0.704421 0.619135 0.051 Uiso 1 1 calc R U . . .
H50B H 0.354284 0.604004 0.596490 0.051 Uiso 1 1 calc R U . . .
H50C H 0.380851 0.701348 0.660171 0.051 Uiso 1 1 calc R U . . .
C71 C 0.49783(6) 0.5499(2) 0.53455(9) 0.0359(4) Uani 1 1 d . . . . .
H71 H 0.496315 0.584651 0.558284 0.043 Uiso 1 1 calc R U . . .
C70 C 0.49492(5) 0.4136(2) 0.52419(9) 0.0355(4) Uani 1 1 d . . . . .
H70 H 0.491462 0.354003 0.540837 0.043 Uiso 1 1 calc R U . . .
C43 C 0.39213(6) 1.3215(2) 0.56829(10) 0.0374(4) Uani 1 1 d . . . . .
H43A H 0.401972 1.379893 0.603083 0.056 Uiso 1 1 calc R U . . .
H43B H 0.363351 1.322531 0.527940 0.056 Uiso 1 1 calc R U . . .
H43C H 0.401726 1.354330 0.556472 0.056 Uiso 1 1 calc R U . . .
C49 C 0.30542(6) 0.7837(2) 0.56062(10) 0.0420(4) Uani 1 1 d . . . . .
H49A H 0.319370 0.785316 0.605321 0.063 Uiso 1 1 calc R U . . .
H49B H 0.291882 0.697253 0.538584 0.063 Uiso 1 1 calc R U . . .
H49C H 0.286167 0.857073 0.532864 0.063 Uiso 1 1 calc R U . . .
C46 C 0.36552(6) 1.3586(2) 0.67867(10) 0.0411(4) Uani 1 1 d . . . . .
H46A H 0.379368 1.410093 0.677942 0.062 Uiso 1 1 calc R U . . .
H46B H 0.367411 1.405972 0.706433 0.062 Uiso 1 1 calc R U . . .
H46C H 0.337834 1.349033 0.632418 0.062 Uiso 1 1 calc R U . . .
C32 C 0.25901(5) 0.6879(2) 0.26108(8) 0.0431(5) Uani 1 1 d . . . . .
H32A H 0.259726 0.615351 0.242652 0.065 Uiso 1 1 calc R U . . .
H32B H 0.262190 0.774911 0.252347 0.065 Uiso 1 1 calc R U . . .
H32C H 0.233760 0.686173 0.239340 0.065 Uiso 1 1 calc R U . . .
C16 C 0.45854(6) 1.11063(19) 0.55951(10) 0.0422(5) Uani 1 1 d . . . . .
H16A H 0.453899 1.083198 0.580162 0.063 Uiso 1 1 calc R U . . .
H16B H 0.439051 1.178372 0.524485 0.063 Uiso 1 1 calc R U . . .
H16C H 0.484951 1.148968 0.594294 0.063 Uiso 1 1 calc R U . . .
C35 C 0.21991(5) 0.9916(2) 0.32762(9) 0.0395(4) Uani 1 1 d . . . . .
H35A H 0.198074 0.970732 0.278769 0.047 Uiso 1 1 calc R U . . .
H35B H 0.223192 1.090635 0.332888 0.047 Uiso 1 1 calc R U . . .
C69 C 0.49703(6) 0.3634(2) 0.48943(10) 0.0404(4) Uani 1 1 d . . . . .
H69 H 0.494946 0.269160 0.482055 0.048 Uiso 1 1 calc R U . . .
C13 C 0.60289(6) 0.8986(2) 0.70577(11) 0.0408(4) Uani 1 1 d . . . . .
H13A H 0.586802 0.904074 0.659413 0.061 Uiso 1 1 calc R U . . .
H13B H 0.630637 0.891017 0.737493 0.061 Uiso 1 1 calc R U . . .
H13C H 0.598990 0.979937 0.716067 0.061 Uiso 1 1 calc R U . . .
C15 C 0.46053(7) 1.0302(2) 0.49287(12) 0.0502(5) Uani 1 1 d . . . . .
H15A H 0.486230 1.073318 0.525831 0.075 Uiso 1 1 calc R U . . .
H15B H 0.439818 1.093786 0.456280 0.075 Uiso 1 1 calc R U . . .
H15C H 0.459099 0.950292 0.474083 0.075 Uiso 1 1 calc R U . . .
C66 C 0.34370(6) 0.0830(2) 0.39459(10) 0.0460(5) Uani 1 1 d . . . . .
H66 H 0.337764 0.023243 0.407154 0.055 Uiso 1 1 calc R U . . .
C12 C 0.59572(6) 0.6504(2) 0.69361(13) 0.0489(5) Uani 1 1 d . . . . .
H12A H 0.587447 0.570544 0.696678 0.073 Uiso 1 1 calc R U . . .
H12B H 0.623338 0.640882 0.724841 0.073 Uiso 1 1 calc R U . . .
H12C H 0.579490 0.659593 0.647245 0.073 Uiso 1 1 calc R U . . .
C67 C 0.34481(7) 0.0356(2) 0.35894(12) 0.0540(5) Uani 1 1 d . . . . .
H67 H 0.339729 -0.056740 0.346481 0.065 Uiso 1 1 calc R U . . .
C65 C 0.35102(6) 0.2156(3) 0.41267(11) 0.0542(6) Uani 1 1 d . . . . .
H65 H 0.349745 0.247240 0.437094 0.065 Uiso 1 1 calc R U . . .
C34 C 0.20933(6) 0.9422(3) 0.35336(12) 0.0632(7) Uani 1 1 d . . . . .
H34A H 0.185421 0.987796 0.328670 0.095 Uiso 1 1 calc R U . . .
H34B H 0.230902 0.962242 0.401765 0.095 Uiso 1 1 calc R U . . .
H34C H 0.204825 0.844770 0.346297 0.095 Uiso 1 1 calc R U . . .
C64 C 0.36010(7) 0.3027(3) 0.39611(14) 0.0655(8) Uani 1 1 d . . . . .
H64 H 0.365601 0.394434 0.409533 0.079 Uiso 1 1 calc R U . . .
C63 C 0.36125(8) 0.2575(3) 0.36026(18) 0.0785(10) Uani 1 1 d . U . . .
H63 H 0.367427 0.317896 0.348269 0.094 Uiso 1 1 calc R U . . .
C68 C 0.35344(9) 0.1235(3) 0.34110(17) 0.0763(9) Uani 1 1 d . U . . .
H68 H 0.354033 0.092295 0.315647 0.092 Uiso 1 1 calc R U . . .
C30 C 0.37463(11) 0.7611(3) 0.31120(16) 0.0726(8) Uani 1 1 d . . . . .
H30A H 0.347318 0.787505 0.277576 0.109 Uiso 1 1 calc R U . . .
H30B H 0.378163 0.740578 0.288323 0.109 Uiso 1 1 calc R U . . .
H30C H 0.392135 0.835108 0.343273 0.109 Uiso 1 1 calc R U . . .
C53 C 0.2626(7) 0.9821(15) 0.6146(10) 0.074(4) Uani 0.231(11) 1 d D U P A 1
H53 H 0.273862 0.907863 0.643930 0.089 Uiso 0.231(11) 1 calc R U P A 1
C54 C 0.2229(7) 0.9952(18) 0.5558(10) 0.064(5) Uani 0.231(11) 1 d D U P A 1
H54 H 0.206355 0.927683 0.543233 0.076 Uiso 0.231(11) 1 calc R U P A 1
C55 C 0.2068(5) 1.103(2) 0.5150(10) 0.080(7) Uani 0.231(11) 1 d D U P A 1
H55 H 0.179077 1.111899 0.474980 0.096 Uiso 0.231(11) 1 calc R U P A 1
C56 C 0.2299(5) 1.197(2) 0.5309(9) 0.068(5) Uani 0.231(11) 1 d D U P A 1
H56 H 0.218729 1.271185 0.501504 0.082 Uiso 0.231(11) 1 calc R U P A 1
C51 C 0.2695(5) 1.1845(16) 0.5898(8) 0.076(5) Uani 0.231(11) 1 d D U P A 1
H51 H 0.286105 1.252433 0.602542 0.091 Uiso 0.231(11) 1 calc R U P A 1
C52 C 0.2857(4) 1.0769(17) 0.6303(7) 0.064(4) Uani 0.231(11) 1 d D U P A 1
H52 H 0.313403 1.067656 0.670279 0.077 Uiso 0.231(11) 1 calc R U P A 1
C58 C 0.27446(15) 1.0024(7) 0.6084(3) 0.0854(19) Uani 0.769(11) 1 d D U P A 2
H58 H 0.297759 0.949843 0.640602 0.103 Uiso 0.769(11) 1 calc R U P A 2
C59 C 0.24295(18) 0.9593(5) 0.5859(3) 0.0566(12) Uani 0.769(11) 1 d D U P A 2
H59 H 0.244318 0.879123 0.602980 0.068 Uiso 0.769(11) 1 calc R U P A 2
C60 C 0.20915(12) 1.0368(6) 0.5375(2) 0.0499(11) Uani 0.769(11) 1 d D U P A 2
H60 H 0.186687 1.007849 0.520137 0.060 Uiso 0.769(11) 1 calc R U P A 2
C62 C 0.2393(2) 1.1970(8) 0.5374(5) 0.078(2) Uani 0.769(11) 1 d D U P A 2
H62 H 0.238130 1.277681 0.520878 0.094 Uiso 0.769(11) 1 calc R U P A 2
C57 C 0.27281(14) 1.1204(8) 0.5851(4) 0.104(2) Uani 0.769(11) 1 d D U P A 2
H57 H 0.295191 1.149311 0.602264 0.124 Uiso 0.769(11) 1 calc R U P A 2
C61 C 0.20746(13) 1.1550(6) 0.5141(2) 0.0499(12) Uani 0.769(11) 1 d D U P A 2
H61 H 0.184154 1.207570 0.481581 0.060 Uiso 0.769(11) 1 calc R U P A 2

loop_
_atom_site_aniso_label
_atom_site_aniso_U_11
_atom_site_aniso_U_22
_atom_site_aniso_U_33
_atom_site_aniso_U_23
_atom_site_aniso_U_13
_atom_site_aniso_U_12
K1 0.02810(17) 0.03440(19) 0.02254(16) 0.00434(13) 0.02145(15) 0.00552(13)
Mg1 0.0154(2) 0.0281(3) 0.0122(2) -0.00132(18) 0.01055(19) 0.00025(18)
O1 0.0154(4) 0.0265(5) 0.0123(4) 0.0001(4) 0.0106(4) 0.0014(4)
O2 0.0159(5) 0.0461(7) 0.0117(5) -0.0012(4) 0.0094(4) 0.0018(5)
N1 0.0168(5) 0.0241(6) 0.0141(5) -0.0017(5) 0.0121(5) -0.0012(5)
N2 0.0177(6) 0.0288(7) 0.0145(5) -0.0017(5) 0.0126(5) -0.0003(5)
C3 0.0222(7) 0.0213(7) 0.0177(6) -0.0007(5) 0.0169(6) 0.0007(5)
C2 0.0177(6) 0.0211(7) 0.0136(6) -0.0033(5) 0.0127(6) -0.0012(5)
C17 0.0218(7) 0.0214(7) 0.0165(6) -0.0012(5) 0.0162(6) -0.0004(5)
C37 0.0192(6) 0.0259(8) 0.0170(6) 0.0012(6) 0.0145(6) 0.0010(6)
C7 0.0203(6) 0.0207(7) 0.0148(6) -0.0025(5) 0.0139(6) -0.0014(5)
C28 0.0170(6) 0.0248(7) 0.0143(6) 0.0023(5) 0.0121(6) 0.0006(5)
C1 0.0201(6) 0.0291(8) 0.0148(6) -0.0007(6) 0.0141(5) 0.0009(6)
C4 0.0223(7) 0.0263(8) 0.0178(6) 0.0025(6) 0.0164(6) 0.0037(6)
C24 0.0198(7) 0.0275(8) 0.0165(6) 0.0000(6) 0.0140(6) -0.0007(6)
C36 0.0158(6) 0.0268(8) 0.0136(6) 0.0005(5) 0.0110(6) 0.0017(5)
C6 0.0229(7) 0.0232(7) 0.0190(6) -0.0024(5) 0.0174(6) -0.0036(6)
C40 0.0208(7) 0.0307(8) 0.0188(7) -0.0003(6) 0.0164(6) -0.0005(6)
C20 0.0300(8) 0.0242(8) 0.0223(7) -0.0045(6) 0.0223(7) -0.0042(6)
C19 0.0235(7) 0.0246(8) 0.0206(7) -0.0033(6) 0.0184(6) -0.0035(6)
C18 0.0213(7) 0.0195(7) 0.0168(6) 0.0001(5) 0.0154(6) 0.0001(5)
C14 0.0228(7) 0.0238(8) 0.0206(7) 0.0022(6) 0.0168(6) 0.0013(6)
C22 0.0214(7) 0.0215(7) 0.0173(6) -0.0018(5) 0.0149(6) -0.0015(5)
C25 0.0167(6) 0.0360(9) 0.0137(6) 0.0017(6) 0.0098(6) 0.0021(6)
C29 0.0146(6) 0.0246(7) 0.0157(6) 0.0025(5) 0.0115(6) 0.0017(5)
C8 0.0257(7) 0.0233(7) 0.0255(7) 0.0031(6) 0.0222(7) 0.0029(6)
C39 0.0209(7) 0.0285(8) 0.0177(6) 0.0006(6) 0.0156(6) 0.0025(6)
C41 0.0166(6) 0.0281(8) 0.0158(6) -0.0010(6) 0.0122(6) -0.0010(6)
C38 0.0230(7) 0.0249(8) 0.0206(7) -0.0007(6) 0.0174(6) -0.0004(6)
C42 0.0264(7) 0.0294(8) 0.0226(7) -0.0011(6) 0.0209(7) -0.0026(6)
C5 0.0203(7) 0.0298(8) 0.0167(6) -0.0023(6) 0.0151(6) -0.0011(6)
C48 0.0265(7) 0.0324(9) 0.0207(7) -0.0048(6) 0.0193(7) -0.0075(6)
C26 0.0201(7) 0.0353(9) 0.0188(7) 0.0050(6) 0.0142(6) 0.0055(6)
C45 0.0294(8) 0.0319(8) 0.0243(7) -0.0009(6) 0.0231(7) 0.0012(6)
C9 0.0374(9) 0.0247(8) 0.0322(8) -0.0004(6) 0.0296(8) -0.0037(7)
C44 0.0278(8) 0.0354(9) 0.0276(8) -0.0008(7) 0.0232(7) -0.0033(7)
C47 0.0337(8) 0.0395(10) 0.0262(8) -0.0062(7) 0.0249(8) -0.0054(7)
C27 0.0235(7) 0.0303(8) 0.0201(7) 0.0009(6) 0.0175(6) 0.0034(6)
C23 0.0181(7) 0.0332(9) 0.0176(7) -0.0066(6) 0.0126(6) -0.0042(6)
C21 0.0248(7) 0.0263(8) 0.0152(6) -0.0048(6) 0.0152(6) -0.0033(6)
C31 0.0337(8) 0.0456(10) 0.0268(8) -0.0129(7) 0.0261(8) -0.0098(7)
C10 0.0382(9) 0.0289(8) 0.0304(8) 0.0061(7) 0.0298(8) 0.0045(7)
C33 0.0390(9) 0.0325(10) 0.0534(11) -0.0136(8) 0.0391(10) -0.0113(8)
C11 0.0203(7) 0.0503(11) 0.0201(7) 0.0032(7) 0.0161(7) 0.0011(7)
C50 0.0369(9) 0.0303(9) 0.0286(8) -0.0013(7) 0.0254(8) -0.0045(7)
C71 0.0436(10) 0.0420(10) 0.0346(9) -0.0006(8) 0.0345(9) 0.0044(8)
C70 0.0405(9) 0.0405(10) 0.0335(9) 0.0011(7) 0.0318(9) -0.0006(8)
C43 0.0444(10) 0.0378(10) 0.0440(10) 0.0129(8) 0.0389(9) 0.0078(8)
C49 0.0396(10) 0.0504(12) 0.0433(10) -0.0135(9) 0.0354(9) -0.0179(9)
C46 0.0520(11) 0.0385(10) 0.0407(10) 0.0032(8) 0.0394(10) 0.0122(9)
C32 0.0216(8) 0.0711(14) 0.0170(8) -0.0113(8) 0.0118(7) 0.0011(8)
C16 0.0356(9) 0.0307(10) 0.0314(9) -0.0018(7) 0.0214(8) 0.0089(7)
C35 0.0224(8) 0.0545(12) 0.0212(8) 0.0028(8) 0.0136(7) 0.0121(8)
C69 0.0572(12) 0.0318(9) 0.0445(10) -0.0021(8) 0.0440(10) 0.0008(8)
C13 0.0337(9) 0.0452(11) 0.0515(11) -0.0103(9) 0.0364(9) -0.0094(8)
C15 0.0593(13) 0.0555(13) 0.0558(12) 0.0339(11) 0.0511(12) 0.0265(10)
C66 0.0352(10) 0.0518(13) 0.0400(10) 0.0205(9) 0.0284(9) 0.0097(9)
C12 0.0412(10) 0.0428(11) 0.0710(14) 0.0091(10) 0.0474(11) 0.0102(9)
C67 0.0527(13) 0.0418(12) 0.0586(13) 0.0107(10) 0.0435(12) 0.0122(10)
C65 0.0422(11) 0.0610(15) 0.0310(10) 0.0063(10) 0.0240(10) 0.0106(10)
C34 0.0306(10) 0.110(2) 0.0450(12) 0.0065(13) 0.0301(10) 0.0149(12)
C64 0.0392(12) 0.0404(13) 0.0674(16) 0.0149(11) 0.0333(12) 0.0081(9)
C63 0.0685(16) 0.0705(18) 0.112(2) 0.0550(17) 0.0767(18) 0.0291(14)
C68 0.0912(19) 0.090(2) 0.096(2) 0.0366(17) 0.0865(19) 0.0394(17)
C30 0.126(2) 0.0701(17) 0.0943(19) 0.0099(15) 0.105(2) 0.0058(17)
C53 0.082(10) 0.084(9) 0.063(9) -0.005(7) 0.060(8) -0.007(8)
C54 0.080(10) 0.057(10) 0.065(10) -0.027(7) 0.061(9) -0.025(9)
C55 0.071(9) 0.088(14) 0.069(9) -0.005(8) 0.054(8) -0.002(8)
C56 0.072(10) 0.057(9) 0.062(8) 0.008(7) 0.052(8) 0.017(8)
C51 0.077(9) 0.053(8) 0.076(8) -0.007(6) 0.058(7) -0.007(6)
C52 0.049(6) 0.062(8) 0.059(7) -0.007(6) 0.040(6) 0.004(5)
C58 0.051(2) 0.093(4) 0.090(4) 0.026(3) 0.053(3) 0.030(3)
C59 0.052(3) 0.067(3) 0.050(3) 0.014(2) 0.041(3) 0.020(2)
C60 0.0376(16) 0.070(3) 0.0399(18) 0.0082(18) 0.0313(16) 0.0100(17)
C62 0.058(3) 0.074(3) 0.102(4) 0.017(3) 0.065(3) 0.009(2)
C57 0.050(2) 0.097(4) 0.139(5) 0.028(4) 0.072(3) 0.015(2)
C61 0.0344(17) 0.073(3) 0.0405(17) 0.0111(18) 0.0302(15) 0.0148(18)

loop_
_atom_type_symbol
_atom_type_description
_atom_type_scat_dispersion_real
_atom_type_scat_dispersion_imag
_atom_type_scat_source
C C 0.0181 0.0091 'International Tables Vol C Tables 4.2.6.8 and 6.1.1.4'
H H 0.0000 0.0000 'International Tables Vol C Tables 4.2.6.8 and 6.1.1.4'
K K 0.3868 1.0657 'International Tables Vol C Tables 4.2.6.8 and 6.1.1.4'
Mg Mg 0.1719 0.1771 'International Tables Vol C Tables 4.2.6.8 and 6.1.1.4'
N N 0.0311 0.0180 'International Tables Vol C Tables 4.2.6.8 and 6.1.1.4'
O O 0.0492 0.0322 'International Tables Vol C Tables 4.2.6.8 and 6.1.1.4'

loop_
_geom_angle_atom_site_label_1
_geom_angle_atom_site_label_2
_geom_angle_atom_site_label_3
_geom_angle
_geom_angle_site_symmetry_1
_geom_angle_site_symmetry_3
_geom_angle_publ_flag
O2 K1 C1 27.17(4) . . ?
O2 K1 C4 107.34(4) . 2_656 ?
C1 K1 C4 100.85(4) . 2_656 ?
O2 K1 C1 49.17(3) . 2_656 ?
C1 K1 C1 22.09(5) . 2_656 ?
C4 K1 C1 91.56(4) 2_656 2_656 ?
O2 K1 C5 131.52(4) . 2_656 ?
C1 K1 C5 125.72(4) . 2_656 ?
C4 K1 C5 25.43(4) 2_656 2_656 ?
C1 K1 C5 113.04(4) 2_656 2_656 ?
O2 K1 C38 99.38(4) . . ?
C1 K1 C38 114.76(4) . . ?
C4 K1 C38 142.05(4) 2_656 . ?
C1 K1 C38 126.39(4) 2_656 . ?
C5 K1 C38 119.10(4) 2_656 . ?
O2 K1 C37 74.75(4) . . ?
C1 K1 C37 93.08(4) . . ?
C4 K1 C37 150.56(4) 2_656 . ?
C1 K1 C37 109.61(4) 2_656 . ?
C5 K1 C37 136.83(4) 2_656 . ?
C38 K1 C37 24.85(4) . . ?
O2 K1 C41 81.43(4) . . ?
C1 K1 C41 108.51(4) . . ?
C4 K1 C41 106.75(4) 2_656 . ?
C1 K1 C41 130.58(4) 2_656 . ?
C5 K1 C41 100.00(4) 2_656 . ?
C38 K1 C41 50.84(4) . . ?
C37 K1 C41 43.88(4) . . ?
O2 K1 C40 105.82(4) . . ?
C1 K1 C40 132.57(4) . . ?
C4 K1 C40 102.74(4) 2_656 . ?
C1 K1 C40 154.50(4) 2_656 . ?
C5 K1 C40 86.83(4) 2_656 . ?
C38 K1 C40 42.91(4) . . ?
C37 K1 C40 50.40(4) . . ?
C41 K1 C40 24.74(4) . . ?
O2 K1 C39 115.75(4) . . ?
C1 K1 C39 136.95(4) . . ?
C4 K1 C39 117.40(4) 2_656 . ?
C1 K1 C39 151.04(4) 2_656 . ?
C5 K1 C39 95.19(4) 2_656 . ?
C38 K1 C39 24.65(4) . . ?
C37 K1 C39 43.88(4) . . ?
C41 K1 C39 44.01(4) . . ?
C40 K1 C39 24.58(4) . . ?
O2 K1 C36 64.99(3) . . ?
C1 K1 C36 89.99(4) . . ?
C4 K1 C36 128.36(4) 2_656 . ?
C1 K1 C36 111.21(4) 2_656 . ?
C5 K1 C36 125.07(4) 2_656 . ?
C38 K1 C36 43.82(4) . . ?
C37 K1 C36 24.93(4) . . ?
C41 K1 C36 25.10(4) . . ?
C40 K1 C36 43.60(4) . . ?
C39 K1 C36 51.41(4) . . ?
O2 K1 C3 98.61(4) . 2_656 ?
C1 K1 C3 83.10(4) . 2_656 ?
C4 K1 C3 24.90(4) 2_656 2_656 ?
C1 K1 C3 69.12(4) 2_656 2_656 ?
C5 K1 C3 44.01(4) 2_656 2_656 ?
C38 K1 C3 161.71(4) . 2_656 ?
C37 K1 C3 170.70(4) . 2_656 ?
C41 K1 C3 129.54(4) . 2_656 ?
C40 K1 C3 127.57(4) . 2_656 ?
C39 K1 C3 139.15(4) . 2_656 ?
C36 K1 C3 146.10(4) . 2_656 ?
O2 Mg1 N2 96.90(5) . . ?
O2 Mg1 N1 115.04(5) . . ?
N2 Mg1 N1 146.14(5) . . ?
O2 Mg1 O1 147.75(5) . . ?
N2 Mg1 O1 78.68(5) . . ?
N1 Mg1 O1 79.74(5) . . ?
O2 Mg1 K1 26.31(3) . . ?
N2 Mg1 K1 70.91(4) . . ?
N1 Mg1 K1 139.09(4) . . ?
O1 Mg1 K1 138.78(3) . . ?
C29 O1 C17 115.31(10) . . ?
C29 O1 Mg1 115.04(8) . . ?
C17 O1 Mg1 114.34(8) . . ?
C1 O2 Mg1 134.51(10) . . ?
C1 O2 K1 83.77(8) . . ?
Mg1 O2 K1 135.27(5) . . ?
C18 N1 C2 116.39(11) . . ?
C18 N1 Mg1 113.16(9) . . ?
C2 N1 Mg1 130.40(9) . . ?
C28 N2 C36 117.89(12) . . ?
C28 N2 Mg1 114.86(10) . . ?
C36 N2 Mg1 126.90(9) . . ?
C4 C3 C2 119.54(13) . . ?
C4 C3 C8 119.76(13) . . ?
C2 C3 C8 120.34(13) . . ?
C4 C3 K1 68.64(8) . 2_656 ?
C2 C3 K1 91.15(8) . 2_656 ?
C8 C3 K1 115.63(9) . 2_656 ?
C7 C2 C3 118.35(12) . . ?
C7 C2 N1 121.95(13) . . ?
C3 C2 N1 119.71(12) . . ?
C22 C17 C18 126.31(13) . . ?
C22 C17 O1 119.86(12) . . ?
C18 C17 O1 113.81(12) . . ?
C38 C37 C36 119.87(13) . . ?
C38 C37 C42 117.95(14) . . ?
C36 C37 C42 122.18(13) . . ?
C38 C37 K1 76.44(9) . . ?
C36 C37 K1 78.53(8) . . ?
C42 C37 K1 115.00(9) . . ?
C6 C7 C2 119.85(13) . . ?
C6 C7 C14 119.51(13) . . ?
C2 C7 C14 120.64(13) . . ?
N2 C28 C27 127.89(14) . . ?
N2 C28 C29 116.89(13) . . ?
C27 C28 C29 115.20(13) . . ?
C1 C1 O2 163.4(2) 2_656 . ?
C1 C1 K1 95.62(13) 2_656 . ?
O2 C1 K1 69.06(8) . . ?
C1 C1 K1 62.29(12) 2_656 2_656 ?
O2 C1 K1 132.86(10) . 2_656 ?
K1 C1 K1 132.80(6) . 2_656 ?
C5 C4 C3 122.68(14) . . ?
C5 C4 K1 82.70(9) . 2_656 ?
C3 C4 K1 86.46(9) . 2_656 ?
C5 C4 H4 118.7 . . ?
C3 C4 H4 118.7 . . ?
K1 C4 H4 101.3 2_656 . ?
C29 C24 C25 116.26(14) . . ?
C29 C24 C23 118.55(13) . . ?
C25 C24 C23 125.15(13) . . ?
N2 C36 C37 120.05(13) . . ?
N2 C36 C41 121.29(13) . . ?
C37 C36 C41 118.53(13) . . ?
N2 C36 K1 113.36(9) . . ?
C37 C36 K1 76.54(8) . . ?
C41 C36 K1 76.68(8) . . ?
C5 C6 C7 122.49(14) . . ?
C5 C6 K1 67.81(8) . 2_656 ?
C7 C6 K1 86.94(8) . 2_656 ?
C5 C6 H6 118.8 . . ?
C7 C6 H6 118.8 . . ?
K1 C6 H6 116.6 2_656 . ?
C39 C40 C41 122.80(14) . . ?
C39 C40 K1 78.15(8) . . ?
C41 C40 K1 77.63(8) . . ?
C39 C40 H40 118.6 . . ?
C41 C40 H40 118.6 . . ?
K1 C40 H40 116.0 . . ?
C21 C20 C19 120.45(13) . . ?
C21 C20 C31 119.96(13) . . ?
C19 C20 C31 119.51(14) . . ?
C20 C19 C18 121.63(14) . . ?
C20 C19 H19 119.2 . . ?
C18 C19 H19 119.2 . . ?
N1 C18 C17 118.07(12) . . ?
N1 C18 C19 127.54(13) . . ?
C17 C18 C19 114.40(13) . . ?
C16 C14 C7 109.88(13) . . ?
C16 C14 C15 110.33(17) . . ?
C7 C14 C15 113.51(13) . . ?
C16 C14 H14 107.6 . . ?
C7 C14 H14 107.6 . . ?
C15 C14 H14 107.6 . . ?
C17 C22 C21 116.62(13) . . ?
C17 C22 C23 119.05(13) . . ?
C21 C22 C23 124.31(13) . . ?
C26 C25 C24 120.72(14) . . ?
C26 C25 H25 119.6 . . ?
C24 C25 H25 119.6 . . ?
C24 C29 C28 126.01(13) . . ?
C24 C29 O1 120.31(13) . . ?
C28 C29 O1 113.66(12) . . ?
C3 C8 C10 114.34(13) . . ?
C3 C8 C9 108.10(12) . . ?
C10 C8 C9 110.67(13) . . ?
C3 C8 H8 107.8 . . ?
C10 C8 H8 107.8 . . ?
C9 C8 H8 107.8 . . ?
C38 C39 C40 117.33(14) . . ?
C38 C39 C45 120.60(14) . . ?
C40 C39 C45 122.07(13) . . ?
C38 C39 K1 75.88(9) . . ?
C40 C39 K1 77.27(9) . . ?
C45 C39 K1 117.36(9) . . ?
C40 C41 C36 119.04(14) . . ?
C40 C41 C48 120.31(13) . . ?
C36 C41 C48 120.54(13) . . ?
C40 C41 K1 77.62(8) . . ?
C36 C41 K1 78.22(8) . . ?
C48 C41 K1 111.11(9) . . ?
C39 C38 C37 122.38(15) . . ?
C39 C38 K1 79.47(9) . . ?
C37 C38 K1 78.71(9) . . ?
C39 C38 H38 118.8 . . ?
C37 C38 H38 118.8 . . ?
K1 C38 H38 113.1 . . ?
C37 C42 C43 111.82(13) . . ?
C37 C42 C44 109.85(12) . . ?
C43 C42 C44 110.82(14) . . ?
C37 C42 H42 108.1 . . ?
C43 C42 H42 108.1 . . ?
C44 C42 H42 108.1 . . ?
C6 C5 C4 117.03(13) . . ?
C6 C5 C11 123.34(14) . . ?
C4 C5 C11 119.59(14) . . ?
C6 C5 K1 88.66(9) . 2_656 ?
C4 C5 K1 71.87(8) . 2_656 ?
C11 C5 K1 110.41(9) . 2_656 ?
C41 C48 C49 114.38(14) . . ?
C41 C48 C50 109.89(13) . . ?
C49 C48 C50 110.18(15) . . ?
C41 C48 H48 107.4 . . ?
C49 C48 H48 107.4 . . ?
C50 C48 H48 107.4 . . ?
C25 C26 C27 120.53(14) . . ?
C25 C26 C35 120.73(14) . . ?
C27 C26 C35 118.70(15) . . ?
C46 C45 C39 111.48(13) . . ?
C46 C45 C47 110.33(15) . . ?
C39 C45 C47 111.35(13) . . ?
C46 C45 H45 107.8 . . ?
C39 C45 H45 107.8 . . ?
C47 C45 H45 107.8 . . ?
C8 C9 H9A 109.5 . . ?
C8 C9 H9B 109.5 . . ?
H9A C9 H9B 109.5 . . ?
C8 C9 H9C 109.5 . . ?
H9A C9 H9C 109.5 . . ?
H9B C9 H9C 109.5 . . ?
C42 C44 H44A 109.5 . . ?
C42 C44 H44B 109.5 . . ?
H44A C44 H44B 109.5 . . ?
C42 C44 H44C 109.5 . . ?
H44A C44 H44C 109.5 . . ?
H44B C44 H44C 109.5 . . ?
C45 C47 H47A 109.5 . . ?
C45 C47 H47B 109.5 . . ?
H47A C47 H47B 109.5 . . ?
C45 C47 H47C 109.5 . . ?
H47A C47 H47C 109.5 . . ?
H47B C47 H47C 109.5 . . ?
C26 C27 C28 121.20(14) . . ?
C26 C27 H27 119.4 . . ?
C28 C27 H27 119.4 . . ?
C22 C23 C24 108.28(12) . . ?
C22 C23 C32 111.39(14) . . ?
C24 C23 C32 111.35(14) . . ?
C22 C23 C33 108.19(13) . . ?
C24 C23 C33 108.36(13) . . ?
C32 C23 C33 109.17(15) . . ?
C20 C21 C22 120.51(13) . . ?
C20 C21 H21 119.7 . . ?
C22 C21 H21 119.7 . . ?
C30 C31 C20 111.83(16) . . ?
C30 C31 H31A 109.3 . . ?
C20 C31 H31A 109.3 . . ?
C30 C31 H31B 109.3 . . ?
C20 C31 H31B 109.3 . . ?
H31A C31 H31B 107.9 . . ?
C8 C10 H10A 109.5 . . ?
C8 C10 H10B 109.5 . . ?
H10A C10 H10B 109.5 . . ?
C8 C10 H10C 109.5 . . ?
H10A C10 H10C 109.5 . . ?
H10B C10 H10C 109.5 . . ?
C23 C33 H33A 109.5 . . ?
C23 C33 H33B 109.5 . . ?
H33A C33 H33B 109.5 . . ?
C23 C33 H33C 109.5 . . ?
H33A C33 H33C 109.5 . . ?
H33B C33 H33C 109.5 . . ?
C13 C11 C5 114.31(15) . . ?
C13 C11 C12 108.65(15) . . ?
C5 C11 C12 111.02(15) . . ?
C13 C11 H11 107.5 . . ?
C5 C11 H11 107.5 . . ?
C12 C11 H11 107.5 . . ?
C48 C50 H50A 109.5 . . ?
C48 C50 H50B 109.5 . . ?
H50A C50 H50B 109.5 . . ?
C48 C50 H50C 109.5 . . ?
H50A C50 H50C 109.5 . . ?
H50B C50 H50C 109.5 . . ?
C70 C71 C69 120.23(17) . 5_666 ?
C70 C71 H71 119.9 . . ?
C69 C71 H71 119.9 5_666 . ?
C71 C70 C69 119.73(18) . . ?
C71 C70 H70 120.1 . . ?
C69 C70 H70 120.1 . . ?
C42 C43 H43A 109.5 . . ?
C42 C43 H43B 109.5 . . ?
H43A C43 H43B 109.5 . . ?
C42 C43 H43C 109.5 . . ?
H43A C43 H43C 109.5 . . ?
H43B C43 H43C 109.5 . . ?
C48 C49 H49A 109.5 . . ?
C48 C49 H49B 109.5 . . ?
H49A C49 H49B 109.5 . . ?
C48 C49 H49C 109.5 . . ?
H49A C49 H49C 109.5 . . ?
H49B C49 H49C 109.5 . . ?
C45 C46 H46A 109.5 . . ?
C45 C46 H46B 109.5 . . ?
H46A C46 H46B 109.5 . . ?
C45 C46 H46C 109.5 . . ?
H46A C46 H46C 109.5 . . ?
H46B C46 H46C 109.5 . . ?
C23 C32 H32A 109.5 . . ?
C23 C32 H32B 109.5 . . ?
H32A C32 H32B 109.5 . . ?
C23 C32 H32C 109.5 . . ?
H32A C32 H32C 109.5 . . ?
H32B C32 H32C 109.5 . . ?
C14 C16 H16A 109.5 . . ?
C14 C16 H16B 109.5 . . ?
H16A C16 H16B 109.5 . . ?
C14 C16 H16C 109.5 . . ?
H16A C16 H16C 109.5 . . ?
H16B C16 H16C 109.5 . . ?
C26 C35 C34 112.45(16) . . ?
C26 C35 H35A 109.1 . . ?
C34 C35 H35A 109.1 . . ?
C26 C35 H35B 109.1 . . ?
C34 C35 H35B 109.1 . . ?
H35A C35 H35B 107.8 . . ?
C71 C69 C70 120.04(18) 5_666 . ?
C71 C69 H69 120.0 5_666 . ?
C70 C69 H69 120.0 . . ?
C11 C13 H13A 109.5 . . ?
C11 C13 H13B 109.5 . . ?
H13A C13 H13B 109.5 . . ?
C11 C13 H13C 109.5 . . ?
H13A C13 H13C 109.5 . . ?
H13B C13 H13C 109.5 . . ?
C14 C15 H15A 109.5 . . ?
C14 C15 H15B 109.5 . . ?
H15A C15 H15B 109.5 . . ?
C14 C15 H15C 109.5 . . ?
H15A C15 H15C 109.5 . . ?
H15B C15 H15C 109.5 . . ?
C67 C66 C65 120.8(2) . . ?
C67 C66 H66 119.6 . . ?
C65 C66 H66 119.6 . . ?
C11 C12 H12A 109.5 . . ?
C11 C12 H12B 109.5 . . ?
H12A C12 H12B 109.5 . . ?
C11 C12 H12C 109.5 . . ?
H12A C12 H12C 109.5 . . ?
H12B C12 H12C 109.5 . . ?
C66 C67 C68 118.9(2) . . ?
C66 C67 H67 120.6 . . ?
C68 C67 H67 120.6 . . ?
C64 C65 C66 120.7(2) . . ?
C64 C65 H65 119.6 . . ?
C66 C65 H65 119.6 . . ?
C35 C34 H34A 109.5 . . ?
C35 C34 H34B 109.5 . . ?
H34A C34 H34B 109.5 . . ?
C35 C34 H34C 109.5 . . ?
H34A C34 H34C 109.5 . . ?
H34B C34 H34C 109.5 . . ?
C63 C64 C65 119.4(3) . . ?
C63 C64 H64 120.3 . . ?
C65 C64 H64 120.3 . . ?
C64 C63 C68 120.2(2) . . ?
C64 C63 H63 119.9 . . ?
C68 C63 H63 119.9 . . ?
C67 C68 C63 120.0(3) . . ?
C67 C68 H68 120.0 . . ?
C63 C68 H68 120.0 . . ?
C31 C30 H30A 109.5 . . ?
C31 C30 H30B 109.5 . . ?
H30A C30 H30B 109.5 . . ?
C31 C30 H30C 109.5 . . ?
H30A C30 H30C 109.5 . . ?
H30B C30 H30C 109.5 . . ?
C52 C53 C54 118.5(11) . . ?
C52 C53 H53 120.7 . . ?
C54 C53 H53 120.7 . . ?
C55 C54 C53 120.9(11) . . ?
C55 C54 H54 119.5 . . ?
C53 C54 H54 119.5 . . ?
C56 C55 C54 120.3(13) . . ?
C56 C55 H55 119.8 . . ?
C54 C55 H55 119.8 . . ?
C55 C56 C51 118.7(12) . . ?
C55 C56 H56 120.6 . . ?
C51 C56 H56 120.6 . . ?
C52 C51 C56 120.9(11) . . ?
C52 C51 H51 119.5 . . ?
C56 C51 H51 119.5 . . ?
C51 C52 C53 120.5(11) . . ?
C51 C52 H52 119.8 . . ?
C53 C52 H52 119.8 . . ?
C59 C58 C57 121.1(4) . . ?
C59 C58 H58 119.5 . . ?
C57 C58 H58 119.5 . . ?
C58 C59 C60 117.6(4) . . ?
C58 C59 H59 121.2 . . ?
C60 C59 H59 121.2 . . ?
C61 C60 C59 121.3(4) . . ?
C61 C60 H60 119.4 . . ?
C59 C60 H60 119.4 . . ?
C57 C62 C61 118.8(5) . . ?
C57 C62 H62 120.6 . . ?
C61 C62 H62 120.6 . . ?
C62 C57 C58 120.9(4) . . ?
C62 C57 H57 119.5 . . ?
C58 C57 H57 119.5 . . ?
C62 C61 C60 120.3(4) . . ?
C62 C61 H61 119.9 . . ?
C60 C61 H61 119.9 . . ?

loop_
_geom_bond_atom_site_label_1
_geom_bond_atom_site_label_2
_geom_bond_distance
_geom_bond_site_symmetry_2
_geom_bond_publ_flag
K1 O2 2.6689(11) . ?
K1 C1 2.8407(15) . ?
K1 C4 3.0918(15) 2_656 ?
K1 C1 3.1931(15) 2_656 ?
K1 C5 3.2270(15) 2_656 ?
K1 C38 3.2316(16) . ?
K1 C37 3.2598(15) . ?
K1 C41 3.2654(16) . ?
K1 C40 3.2653(16) . ?
K1 C39 3.2762(15) . ?
K1 C36 3.2849(15) . ?
K1 C3 3.3137(15) 2_656 ?
Mg1 O2 1.9029(11) . ?
Mg1 N2 2.0394(13) . ?
Mg1 N1 2.0455(12) . ?
Mg1 O1 2.0533(11) . ?
O1 C29 1.4053(17) . ?
O1 C17 1.4067(16) . ?
O2 C1 1.3049(18) . ?
N1 C18 1.3879(18) . ?
N1 C2 1.4230(18) . ?
N2 C28 1.3808(18) . ?
N2 C36 1.4127(18) . ?
C3 C4 1.398(2) . ?
C3 C2 1.420(2) . ?
C3 C8 1.517(2) . ?
C2 C7 1.413(2) . ?
C17 C22 1.378(2) . ?
C17 C18 1.406(2) . ?
C37 C38 1.397(2) . ?
C37 C36 1.413(2) . ?
C37 C42 1.524(2) . ?
C7 C6 1.401(2) . ?
C7 C14 1.523(2) . ?
C28 C27 1.401(2) . ?
C28 C29 1.405(2) . ?
C1 C1 1.206(3) 2_656 ?
C4 C5 1.397(2) . ?
C4 H4 0.9500 . ?
C24 C29 1.380(2) . ?
C24 C25 1.405(2) . ?
C24 C23 1.531(2) . ?
C36 C41 1.424(2) . ?
C6 C5 1.392(2) . ?
C6 H6 0.9500 . ?
C40 C39 1.392(2) . ?
C40 C41 1.399(2) . ?
C40 H40 0.9500 . ?
C20 C21 1.390(2) . ?
C20 C19 1.398(2) . ?
C20 C31 1.515(2) . ?
C19 C18 1.408(2) . ?
C19 H19 0.9500 . ?
C14 C16 1.520(2) . ?
C14 C15 1.530(2) . ?
C14 H14 1.0000 . ?
C22 C21 1.401(2) . ?
C22 C23 1.530(2) . ?
C25 C26 1.389(2) . ?
C25 H25 0.9500 . ?
C8 C10 1.532(2) . ?
C8 C9 1.532(2) . ?
C8 H8 1.0000 . ?
C39 C38 1.390(2) . ?
C39 C45 1.523(2) . ?
C41 C48 1.526(2) . ?
C38 H38 0.9500 . ?
C42 C43 1.529(2) . ?
C42 C44 1.530(2) . ?
C42 H42 1.0000 . ?
C5 C11 1.526(2) . ?
C48 C49 1.528(2) . ?
C48 C50 1.529(2) . ?
C48 H48 1.0000 . ?
C26 C27 1.400(2) . ?
C26 C35 1.510(2) . ?
C45 C46 1.522(3) . ?
C45 C47 1.529(2) . ?
C45 H45 1.0000 . ?
C9 H9A 0.9800 . ?
C9 H9B 0.9800 . ?
C9 H9C 0.9800 . ?
C44 H44A 0.9800 . ?
C44 H44B 0.9800 . ?
C44 H44C 0.9800 . ?
C47 H47A 0.9800 . ?
C47 H47B 0.9800 . ?
C47 H47C 0.9800 . ?
C27 H27 0.9500 . ?
C23 C32 1.535(2) . ?
C23 C33 1.545(3) . ?
C21 H21 0.9500 . ?
C31 C30 1.508(3) . ?
C31 H31A 0.9900 . ?
C31 H31B 0.9900 . ?
C10 H10A 0.9800 . ?
C10 H10B 0.9800 . ?
C10 H10C 0.9800 . ?
C33 H33A 0.9800 . ?
C33 H33B 0.9800 . ?
C33 H33C 0.9800 . ?
C11 C13 1.517(3) . ?
C11 C12 1.532(3) . ?
C11 H11 1.0000 . ?
C50 H50A 0.9800 . ?
C50 H50B 0.9800 . ?
C50 H50C 0.9800 . ?
C71 C70 1.374(3) . ?
C71 C69 1.381(3) 5_666 ?
C71 H71 0.9500 . ?
C70 C69 1.384(3) . ?
C70 H70 0.9500 . ?
C43 H43A 0.9800 . ?
C43 H43B 0.9800 . ?
C43 H43C 0.9800 . ?
C49 H49A 0.9800 . ?
C49 H49B 0.9800 . ?
C49 H49C 0.9800 . ?
C46 H46A 0.9800 . ?
C46 H46B 0.9800 . ?
C46 H46C 0.9800 . ?
C32 H32A 0.9800 . ?
C32 H32B 0.9800 . ?
C32 H32C 0.9800 . ?
C16 H16A 0.9800 . ?
C16 H16B 0.9800 . ?
C16 H16C 0.9800 . ?
C35 C34 1.514(3) . ?
C35 H35A 0.9900 . ?
C35 H35B 0.9900 . ?
C69 H69 0.9500 . ?
C13 H13A 0.9800 . ?
C13 H13B 0.9800 . ?
C13 H13C 0.9800 . ?
C15 H15A 0.9800 . ?
C15 H15B 0.9800 . ?
C15 H15C 0.9800 . ?
C66 C67 1.356(3) . ?
C66 C65 1.366(3) . ?
C66 H66 0.9500 . ?
C12 H12A 0.9800 . ?
C12 H12B 0.9800 . ?
C12 H12C 0.9800 . ?
C67 C68 1.377(4) . ?
C67 H67 0.9500 . ?
C65 C64 1.359(4) . ?
C65 H65 0.9500 . ?
C34 H34A 0.9800 . ?
C34 H34B 0.9800 . ?
C34 H34C 0.9800 . ?
C64 C63 1.356(5) . ?
C64 H64 0.9500 . ?
C63 C68 1.385(5) . ?
C63 H63 0.9500 . ?
C68 H68 0.9500 . ?
C30 H30A 0.9800 . ?
C30 H30B 0.9800 . ?
C30 H30C 0.9800 . ?
C53 C52 1.351(11) . ?
C53 C54 1.362(11) . ?
C53 H53 0.9500 . ?
C54 C55 1.350(11) . ?
C54 H54 0.9500 . ?
C55 C56 1.349(11) . ?
C55 H55 0.9500 . ?
C56 C51 1.359(11) . ?
C56 H56 0.9500 . ?
C51 C52 1.347(11) . ?
C51 H51 0.9500 . ?
C52 H52 0.9500 . ?
C58 C59 1.374(6) . ?
C58 C57 1.374(7) . ?
C58 H58 0.9500 . ?
C59 C60 1.385(5) . ?
C59 H59 0.9500 . ?
C60 C61 1.378(6) . ?
C60 H60 0.9500 . ?
C62 C57 1.372(7) . ?
C62 C61 1.372(5) . ?
C62 H62 0.9500 . ?
C57 H57 0.9500 . ?
C61 H61 0.9500 . ?

loop_
_geom_torsion_atom_site_label_1
_geom_torsion_atom_site_label_2
_geom_torsion_atom_site_label_3
_geom_torsion_atom_site_label_4
_geom_torsion
_geom_torsion_site_symmetry_1
_geom_torsion_site_symmetry_2
_geom_torsion_site_symmetry_3
_geom_torsion_site_symmetry_4
_geom_torsion_publ_flag
C4 C3 C2 C7 -1.8(2) . . . . ?
C8 C3 C2 C7 -174.98(12) . . . . ?
K1 C3 C2 C7 64.14(12) 2_656 . . . ?
C4 C3 C2 N1 178.28(12) . . . . ?
C8 C3 C2 N1 5.12(19) . . . . ?
K1 C3 C2 N1 -115.76(11) 2_656 . . . ?
C18 N1 C2 C7 71.89(17) . . . . ?
Mg1 N1 C2 C7 -105.47(14) . . . . ?
C18 N1 C2 C3 -108.22(15) . . . . ?
Mg1 N1 C2 C3 74.42(17) . . . . ?
C29 O1 C17 C22 -33.41(19) . . . . ?
Mg1 O1 C17 C22 -170.12(11) . . . . ?
C29 O1 C17 C18 144.78(13) . . . . ?
Mg1 O1 C17 C18 8.07(15) . . . . ?
C3 C2 C7 C6 2.0(2) . . . . ?
N1 C2 C7 C6 -178.07(12) . . . . ?
C3 C2 C7 C14 -177.07(13) . . . . ?
N1 C2 C7 C14 2.8(2) . . . . ?
C36 N2 C28 C27 12.8(2) . . . . ?
Mg1 N2 C28 C27 -173.48(13) . . . . ?
C36 N2 C28 C29 -168.52(13) . . . . ?
Mg1 N2 C28 C29 5.20(17) . . . . ?
Mg1 O2 C1 C1 177.05(18) . . . 2_656 ?
K1 O2 C1 C1 23.6(3) . . . 2_656 ?
Mg1 O2 C1 K1 153.49(14) . . . . ?
Mg1 O2 C1 K1 23.9(2) . . . 2_656 ?
K1 O2 C1 K1 -129.59(11) . . . 2_656 ?
C2 C3 C4 C5 -0.4(2) . . . . ?
C8 C3 C4 C5 172.85(14) . . . . ?
K1 C3 C4 C5 -79.00(14) 2_656 . . . ?
C2 C3 C4 K1 78.65(12) . . . 2_656 ?
C8 C3 C4 K1 -108.15(12) . . . 2_656 ?
C28 N2 C36 C37 -118.33(15) . . . . ?
Mg1 N2 C36 C37 68.80(17) . . . . ?
C28 N2 C36 C41 65.92(18) . . . . ?
Mg1 N2 C36 C41 -106.95(14) . . . . ?
C28 N2 C36 K1 154.14(10) . . . . ?
Mg1 N2 C36 K1 -18.74(15) . . . . ?
C38 C37 C36 N2 -176.32(13) . . . . ?
C42 C37 C36 N2 3.0(2) . . . . ?
K1 C37 C36 N2 -109.42(12) . . . . ?
C38 C37 C36 C41 -0.5(2) . . . . ?
C42 C37 C36 C41 178.88(13) . . . . ?
K1 C37 C36 C41 66.44(12) . . . . ?
C38 C37 C36 K1 -66.90(13) . . . . ?
C42 C37 C36 K1 112.44(13) . . . . ?
C2 C7 C6 C5 -0.1(2) . . . . ?
C14 C7 C6 C5 179.02(13) . . . . ?
C2 C7 C6 K1 -61.25(12) . . . 2_656 ?
C14 C7 C6 K1 117.87(12) . . . 2_656 ?
C21 C20 C19 C18 -0.5(2) . . . . ?
C31 C20 C19 C18 176.14(15) . . . . ?
C2 N1 C18 C17 176.72(13) . . . . ?
Mg1 N1 C18 C17 -5.47(17) . . . . ?
C2 N1 C18 C19 -3.5(2) . . . . ?
Mg1 N1 C18 C19 174.34(13) . . . . ?
C22 C17 C18 N1 176.35(14) . . . . ?
O1 C17 C18 N1 -1.70(19) . . . . ?
C22 C17 C18 C19 -3.5(2) . . . . ?
O1 C17 C18 C19 178.47(12) . . . . ?
C20 C19 C18 N1 -177.07(15) . . . . ?
C20 C19 C18 C17 2.7(2) . . . . ?
C6 C7 C14 C16 -87.25(17) . . . . ?
C2 C7 C14 C16 91.86(17) . . . . ?
C6 C7 C14 C15 36.8(2) . . . . ?
C2 C7 C14 C15 -144.07(16) . . . . ?
C18 C17 C22 C21 1.7(2) . . . . ?
O1 C17 C22 C21 179.68(13) . . . . ?
C18 C17 C22 C23 -179.89(14) . . . . ?
O1 C17 C22 C23 -1.9(2) . . . . ?
C29 C24 C25 C26 0.6(2) . . . . ?
C23 C24 C25 C26 178.28(15) . . . . ?
C25 C24 C29 C28 -2.8(2) . . . . ?
C23 C24 C29 C28 179.43(14) . . . . ?
C25 C24 C29 O1 179.02(13) . . . . ?
C23 C24 C29 O1 1.2(2) . . . . ?
N2 C28 C29 C24 -176.37(14) . . . . ?
C27 C28 C29 C24 2.5(2) . . . . ?
N2 C28 C29 O1 1.96(19) . . . . ?
C27 C28 C29 O1 -179.19(13) . . . . ?
C17 O1 C29 C24 33.87(19) . . . . ?
Mg1 O1 C29 C24 170.27(11) . . . . ?
C17 O1 C29 C28 -144.57(13) . . . . ?
Mg1 O1 C29 C28 -8.17(15) . . . . ?
C4 C3 C8 C10 33.69(19) . . . . ?
C2 C3 C8 C10 -153.16(13) . . . . ?
K1 C3 C8 C10 -45.30(15) 2_656 . . . ?
C4 C3 C8 C9 -90.05(16) . . . . ?
C2 C3 C8 C9 83.10(16) . . . . ?
K1 C3 C8 C9 -169.04(9) 2_656 . . . ?
C41 C40 C39 C38 -0.2(2) . . . . ?
K1 C40 C39 C38 66.53(12) . . . . ?
C41 C40 C39 C45 178.82(14) . . . . ?
K1 C40 C39 C45 -114.49(14) . . . . ?
C41 C40 C39 K1 -66.70(14) . . . . ?
C39 C40 C41 C36 -1.9(2) . . . . ?
K1 C40 C41 C36 -68.84(12) . . . . ?
C39 C40 C41 C48 174.35(14) . . . . ?
K1 C40 C41 C48 107.39(13) . . . . ?
C39 C40 C41 K1 66.96(14) . . . . ?
N2 C36 C41 C40 177.96(13) . . . . ?
C37 C36 C41 C40 2.2(2) . . . . ?
K1 C36 C41 C40 68.52(12) . . . . ?
N2 C36 C41 C48 1.7(2) . . . . ?
C37 C36 C41 C48 -174.07(13) . . . . ?
K1 C36 C41 C48 -107.71(13) . . . . ?
N2 C36 C41 K1 109.45(12) . . . . ?
C37 C36 C41 K1 -66.36(12) . . . . ?
C40 C39 C38 C37 2.0(2) . . . . ?
C45 C39 C38 C37 -177.02(14) . . . . ?
K1 C39 C38 C37 69.28(14) . . . . ?
C40 C39 C38 K1 -67.31(13) . . . . ?
C45 C39 C38 K1 113.69(13) . . . . ?
C36 C37 C38 C39 -1.7(2) . . . . ?
C42 C37 C38 C39 178.97(14) . . . . ?
K1 C37 C38 C39 -69.68(14) . . . . ?
C36 C37 C38 K1 68.01(13) . . . . ?
C42 C37 C38 K1 -111.35(12) . . . . ?
C38 C37 C42 C43 -55.82(19) . . . . ?
C36 C37 C42 C43 124.83(16) . . . . ?
K1 C37 C42 C43 -143.22(11) . . . . ?
C38 C37 C42 C44 67.66(18) . . . . ?
C36 C37 C42 C44 -111.68(16) . . . . ?
K1 C37 C42 C44 -19.73(16) . . . . ?
C7 C6 C5 C4 -2.0(2) . . . . ?
K1 C6 C5 C4 68.82(12) 2_656 . . . ?
C7 C6 C5 C11 175.46(14) . . . . ?
K1 C6 C5 C11 -113.71(15) 2_656 . . . ?
C7 C6 C5 K1 -70.84(14) . . . 2_656 ?
C3 C4 C5 C6 2.2(2) . . . . ?
K1 C4 C5 C6 -78.77(12) 2_656 . . . ?
C3 C4 C5 C11 -175.33(14) . . . . ?
K1 C4 C5 C11 103.65(13) 2_656 . . . ?
C3 C4 C5 K1 81.02(13) . . . 2_656 ?
C40 C41 C48 C49 29.3(2) . . . . ?
C36 C41 C48 C49 -154.51(15) . . . . ?
K1 C41 C48 C49 116.99(13) . . . . ?
C40 C41 C48 C50 -95.21(17) . . . . ?
C36 C41 C48 C50 80.96(17) . . . . ?
K1 C41 C48 C50 -7.53(14) . . . . ?
C24 C25 C26 C27 1.6(3) . . . . ?
C24 C25 C26 C35 -176.33(16) . . . . ?
C38 C39 C45 C46 59.5(2) . . . . ?
C40 C39 C45 C46 -119.48(17) . . . . ?
K1 C39 C45 C46 148.71(12) . . . . ?
C38 C39 C45 C47 -64.22(19) . . . . ?
C40 C39 C45 C47 116.83(17) . . . . ?
K1 C39 C45 C47 25.03(17) . . . . ?
C25 C26 C27 C28 -1.8(2) . . . . ?
C35 C26 C27 C28 176.10(16) . . . . ?
N2 C28 C27 C26 178.62(15) . . . . ?
C29 C28 C27 C26 -0.1(2) . . . . ?
C17 C22 C23 C24 33.64(19) . . . . ?
C21 C22 C23 C24 -148.12(15) . . . . ?
C17 C22 C23 C32 156.40(16) . . . . ?
C21 C22 C23 C32 -25.4(2) . . . . ?
C17 C22 C23 C33 -83.60(17) . . . . ?
C21 C22 C23 C33 94.64(18) . . . . ?
C29 C24 C23 C22 -33.16(19) . . . . ?
C25 C24 C23 C22 149.23(15) . . . . ?
C29 C24 C23 C32 -155.95(15) . . . . ?
C25 C24 C23 C32 26.4(2) . . . . ?
C29 C24 C23 C33 83.97(17) . . . . ?
C25 C24 C23 C33 -93.64(19) . . . . ?
C19 C20 C21 C22 -1.4(2) . . . . ?
C31 C20 C21 C22 -178.07(15) . . . . ?
C17 C22 C21 C20 0.9(2) . . . . ?
C23 C22 C21 C20 -177.41(15) . . . . ?
C21 C20 C31 C30 80.0(2) . . . . ?
C19 C20 C31 C30 -96.7(2) . . . . ?
C6 C5 C11 C13 13.0(2) . . . . ?
C4 C5 C11 C13 -169.62(15) . . . . ?
K1 C5 C11 C13 -89.43(14) 2_656 . . . ?
C6 C5 C11 C12 -110.37(19) . . . . ?
C4 C5 C11 C12 67.05(19) . . . . ?
K1 C5 C11 C12 147.23(13) 2_656 . . . ?
C69 C71 C70 C69 -0.2(3) 5_666 . . . ?
C25 C26 C35 C34 111.0(2) . . . . ?
C27 C26 C35 C34 -66.9(2) . . . . ?
C71 C70 C69 C71 0.2(3) . . . 5_666 ?
C65 C66 C67 C68 0.0(3) . . . . ?
C67 C66 C65 C64 -0.9(3) . . . . ?
C66 C65 C64 C63 1.1(4) . . . . ?
C65 C64 C63 C68 -0.4(4) . . . . ?
C66 C67 C68 C63 0.8(4) . . . . ?
C64 C63 C68 C67 -0.6(4) . . . . ?
C52 C53 C54 C55 -2.2(16) . . . . ?
C53 C54 C55 C56 2(2) . . . . ?
C54 C55 C56 C51 -3(3) . . . . ?
C55 C56 C51 C52 3(3) . . . . ?
C56 C51 C52 C53 -3(3) . . . . ?
C54 C53 C52 C51 2(2) . . . . ?
C57 C58 C59 C60 1.9(8) . . . . ?
C58 C59 C60 C61 -1.8(7) . . . . ?
C61 C62 C57 C58 1.1(13) . . . . ?
C59 C58 C57 C62 -1.6(11) . . . . ?
C57 C62 C61 C60 -1.0(12) . . . . ?
C59 C60 C61 C62 1.4(8) . . . . ?
